data_7006259
loop_
_publ_author_name
'Schenk, Christian'
'Schnepf, Andreas'

_publ_section_title
;
 Ge4Br4[Mn(CO)5]4 and Ge6Br2[Mn(CO)5]6: first germanium cluster
 compounds containing Mn(CO)5 ligands.
;
_journal_issue 46
_journal_name_full 'Dalton transactions (Cambridge, England : 2003)'
_journal_page_first 5400
_journal_page_last 5404
_journal_paper_doi 10.1039/b711404d
_journal_year 2007
_chemical_formula_sum 'C28 H16 Br4 Ge4 Mn4 O22'
_chemical_formula_weight 1534.17
_chemical_name_systematic
;
?
;
_space_group_IT_number 2
_symmetry_cell_setting triclinic
_symmetry_space_group_name_Hall '-P 1'
_symmetry_space_group_name_H-M 'P -1'
_atom_sites_solution_hydrogens geom
_atom_sites_solution_primary direct
_atom_sites_solution_secondary difmap
_audit_creation_method SHELXL-97
_cell_angle_alpha 82.29(3)
_cell_angle_beta 78.90(3)
_cell_angle_gamma 78.83(3)
_cell_formula_units_Z 2
_cell_length_a 11.340(2)
_cell_length_b 13.759(3)
_cell_length_c 15.402(3)
_cell_measurement_reflns_used 17336
_cell_measurement_temperature 150(2)
_cell_measurement_theta_max 27.05
_cell_measurement_theta_min 1.80
_cell_volume 2301.8(9)
_computing_structure_refinement 'SHELXL-97 (Sheldrick, 1997)'
_computing_structure_solution 'SHELXS-97 (Sheldrick, 1990)'
_diffrn_ambient_temperature 150(2)
_diffrn_measured_fraction_theta_full 0.924
_diffrn_measured_fraction_theta_max 0.924
_diffrn_radiation_monochromator graphite
_diffrn_radiation_source 'fine-focus sealed tube'
_diffrn_radiation_type MoK\a
_diffrn_radiation_wavelength 0.71073
_diffrn_reflns_av_R_equivalents 0.0591
_diffrn_reflns_av_sigmaI/netI 0.0786
_diffrn_reflns_limit_h_max 14
_diffrn_reflns_limit_h_min -14
_diffrn_reflns_limit_k_max 17
_diffrn_reflns_limit_k_min -17
_diffrn_reflns_limit_l_max 19
_diffrn_reflns_limit_l_min -19
_diffrn_reflns_number 18136
_diffrn_reflns_theta_full 27.01
_diffrn_reflns_theta_max 27.01
_diffrn_reflns_theta_min 1.86
_exptl_absorpt_coefficient_mu 7.181
_exptl_absorpt_correction_T_max 0.8306
_exptl_absorpt_correction_T_min 0.3660
_exptl_absorpt_correction_type numerical
_exptl_crystal_colour orange
_exptl_crystal_density_diffrn 2.213
_exptl_crystal_density_method 'not measured'
_exptl_crystal_description plate
_exptl_crystal_F_000 1456
_exptl_crystal_size_max 0.3
_exptl_crystal_size_mid 0.1
_exptl_crystal_size_min 0.05
_refine_diff_density_max 1.020
_refine_diff_density_min -0.995
_refine_diff_density_rms 0.151
_refine_ls_extinction_method none
_refine_ls_goodness_of_fit_ref 0.998
_refine_ls_hydrogen_treatment mixed
_refine_ls_matrix_type full
_refine_ls_number_parameters 555
_refine_ls_number_reflns 9304
_refine_ls_number_restraints 16
_refine_ls_restrained_S_all 0.998
_refine_ls_R_factor_all 0.0887
_refine_ls_R_factor_gt 0.0520
_refine_ls_shift/su_max 0.000
_refine_ls_shift/su_mean 0.000
_refine_ls_structure_factor_coef Fsqd
_refine_ls_weighting_details 'calc w=1/[\s^2^(Fo^2^)+(0.0588P)^2^+0.0000P] where P=(Fo^2^+2Fc^2^)/3'
_refine_ls_weighting_scheme calc
_refine_ls_wR_factor_gt 0.1098
_refine_ls_wR_factor_ref 0.1229
_reflns_number_gt 6232
_reflns_number_total 9304
_reflns_threshold_expression >2sigma(I)
_cod_data_source_file b711404d.txt
_cod_data_source_block cs23tol
_cod_original_cell_volume 2301.9(8)
_cod_original_sg_symbol_H-M P-1
_cod_database_code 7006259

loop_
_symmetry_equiv_pos_as_xyz
'x, y, z'
'-x, -y, -z'

loop_
_atom_site_label
_atom_site_type_symbol
_atom_site_fract_x
_atom_site_fract_y
_atom_site_fract_z
_atom_site_U_iso_or_equiv
_atom_site_adp_type
_atom_site_occupancy
_atom_site_symmetry_multiplicity
_atom_site_calc_flag
_atom_site_refinement_flags
_atom_site_disorder_assembly
_atom_site_disorder_group
Ge1 Ge -0.06099(7) 0.75548(6) 0.17882(5) 0.02798(18) Uani 1 1 d . . .
Ge2 Ge 0.16594(7) 0.73533(6) 0.15553(5) 0.02986(18) Uani 1 1 d . . .
Ge3 Ge 0.15540(7) 0.73535(5) 0.31828(5) 0.02774(18) Uani 1 1 d . . .
Ge4 Ge -0.07163(7) 0.76802(5) 0.33994(5) 0.02593(17) Uani 1 1 d . . .
Br1 Br -0.11362(8) 0.92732(6) 0.12691(6) 0.0437(2) Uani 1 1 d . . .
Br2 Br 0.21761(8) 0.56125(6) 0.13780(6) 0.0446(2) Uani 1 1 d . . .
Br3 Br 0.19519(8) 0.89738(6) 0.32860(6) 0.0395(2) Uani 1 1 d . . .
Br4 Br -0.10479(7) 0.60342(6) 0.39844(5) 0.03635(19) Uani 1 1 d . . .
Mn1 Mn -0.18030(11) 0.64881(9) 0.12551(8) 0.0345(3) Uani 1 1 d . . .
Mn2 Mn 0.29133(11) 0.83628(9) 0.04226(8) 0.0352(3) Uani 1 1 d . . .
Mn3 Mn 0.27433(11) 0.60101(8) 0.40714(8) 0.0323(3) Uani 1 1 d . . .
Mn4 Mn -0.21047(11) 0.89870(8) 0.42445(8) 0.0331(3) Uani 1 1 d . . .
C1E C -0.2580(8) 0.7615(7) 0.0673(5) 0.0401(19) Uani 1 1 d . . .
C1D C -0.0984(8) 0.5372(6) 0.1860(6) 0.0397(19) Uani 1 1 d . . .
C1C C -0.2912(8) 0.6754(6) 0.2299(6) 0.0378(19) Uani 1 1 d . . .
C1B C -0.0548(8) 0.6325(7) 0.0282(6) 0.044(2) Uani 1 1 d . . .
C1A C -0.2742(10) 0.5721(8) 0.0889(6) 0.052(2) Uani 1 1 d . . .
C2E C 0.3840(8) 0.7183(7) 0.0012(6) 0.045(2) Uani 1 1 d . . .
C2D C 0.1761(9) 0.8297(6) -0.0274(6) 0.042(2) Uani 1 1 d . . .
C2C C 0.1979(7) 0.9522(6) 0.0881(5) 0.0371(19) Uani 1 1 d . . .
C2B C 0.3930(8) 0.8251(7) 0.1243(6) 0.043(2) Uani 1 1 d . . .
C2A C 0.3816(8) 0.9129(7) -0.0428(6) 0.048(2) Uani 1 1 d . . .
C3E C 0.1985(7) 0.5054(6) 0.3742(5) 0.0354(18) Uani 1 1 d . . .
C3D C 0.3540(8) 0.6958(6) 0.4347(6) 0.042(2) Uani 1 1 d . . .
C3A C 0.3555(8) 0.5012(6) 0.4784(6) 0.045(2) Uani 1 1 d . . .
C3C C 0.1451(8) 0.6348(6) 0.4983(6) 0.0376(18) Uani 1 1 d . . .
C3B C 0.3886(8) 0.5904(6) 0.3052(7) 0.042(2) Uani 1 1 d . . .
C4E C -0.3155(8) 0.9039(6) 0.3442(6) 0.040(2) Uani 1 1 d . . .
C4D C -0.2793(8) 0.7980(7) 0.4949(5) 0.042(2) Uani 1 1 d . . .
C4C C -0.0923(8) 0.8859(6) 0.4955(6) 0.0357(18) Uani 1 1 d . . .
C4A C -0.3178(9) 0.9890(7) 0.4903(7) 0.052(2) Uani 1 1 d . . .
C4B C -0.1323(8) 0.9936(6) 0.3491(6) 0.042(2) Uani 1 1 d . . .
O1D O -0.0533(7) 0.4643(5) 0.2200(5) 0.0550(17) Uani 1 1 d . . .
O1B O 0.0209(6) 0.6218(5) -0.0309(4) 0.0512(16) Uani 1 1 d . . .
O1C O -0.3563(5) 0.6900(5) 0.2935(4) 0.0467(15) Uani 1 1 d . . .
O1E O -0.3068(6) 0.8313(5) 0.0303(4) 0.0548(17) Uani 1 1 d . . .
O1A O -0.3338(7) 0.5251(7) 0.0666(5) 0.074(2) Uani 1 1 d . . .
O2C O 0.1470(6) 1.0248(4) 0.1147(4) 0.0481(15) Uani 1 1 d . . .
O2B O 0.4566(6) 0.8159(6) 0.1757(5) 0.0587(18) Uani 1 1 d . . .
O2D O 0.1062(7) 0.8235(5) -0.0686(5) 0.0556(17) Uani 1 1 d . . .
O2E O 0.4439(6) 0.6491(5) -0.0226(5) 0.060(2) Uani 1 1 d . . .
O2A O 0.4377(6) 0.9605(5) -0.0936(5) 0.067(2) Uani 1 1 d . . .
O3E O 0.1619(6) 0.4423(4) 0.3536(4) 0.0451(15) Uani 1 1 d . . .
O3C O 0.0678(6) 0.6575(5) 0.5546(4) 0.0479(15) Uani 1 1 d . . .
O3B O 0.4593(6) 0.5844(5) 0.2413(5) 0.0584(19) Uani 1 1 d . . .
O3D O 0.4076(6) 0.7509(4) 0.4515(5) 0.0572(18) Uani 1 1 d . . .
O3A O 0.4014(6) 0.4412(5) 0.5239(5) 0.0575(19) Uani 1 1 d . . .
O4C O -0.0163(6) 0.8812(5) 0.5348(4) 0.0486(15) Uani 1 1 d . . .
O4B O -0.0872(7) 1.0539(5) 0.3049(5) 0.0587(18) Uani 1 1 d . . .
O4E O -0.3817(6) 0.9115(5) 0.2966(5) 0.0561(17) Uani 1 1 d . . .
O4A O -0.3921(7) 1.0419(6) 0.5320(6) 0.074(2) Uani 1 1 d . . .
O4D O -0.3260(7) 0.7373(5) 0.5388(4) 0.0579(19) Uani 1 1 d . . .
O100 O 0.2287(11) 0.1673(10) 0.3216(8) 0.120(4) Uani 1 1 d . . .
C100 C 0.3367(14) 0.1428(12) 0.2566(12) 0.104(5) Uani 1 1 d . . .
H10A H 0.3396 0.0773 0.2389 0.125 Uiso 1 1 calc R . .
H10B H 0.4084 0.1410 0.2828 0.125 Uiso 1 1 calc R . .
C101 C 0.3382(19) 0.216(2) 0.1775(11) 0.144(8) Uani 1 1 d . . .
H10C H 0.3691 0.1851 0.1228 0.173 Uiso 1 1 calc R . .
H10D H 0.3853 0.2673 0.1805 0.173 Uiso 1 1 calc R . .
C102 C 0.1943(14) 0.2602(10) 0.1873(10) 0.088(4) Uani 1 1 d . . .
H10E H 0.1788 0.3318 0.1890 0.106 Uiso 1 1 calc R . .
H10F H 0.1607 0.2445 0.1386 0.106 Uiso 1 1 calc R . .
C103 C 0.1429(15) 0.2098(13) 0.2720(9) 0.093(5) Uani 1 1 d . . .
H10G H 0.0831 0.2578 0.3053 0.111 Uiso 1 1 calc R . .
H10H H 0.1011 0.1590 0.2604 0.111 Uiso 1 1 calc R . .
O110 O 0.6002(15) 0.2514(11) 0.2036(11) 0.079(5) Uiso 0.550(18) 1 d PD A 1
C113 C 0.669(3) 0.196(2) 0.2728(19) 0.095(9) Uiso 0.550(18) 1 d PD A 1
H11A H 0.6135 0.1672 0.3208 0.114 Uiso 0.550(18) 1 calc PR A 1
H11B H 0.7294 0.1428 0.2476 0.114 Uiso 0.550(18) 1 calc PR A 1
C111 C 0.642(3) 0.359(2) 0.300(2) 0.100(9) Uiso 0.550(18) 1 d PD A 1
H11C H 0.6017 0.3765 0.3589 0.120 Uiso 0.550(18) 1 calc PR A 1
H11D H 0.6844 0.4123 0.2706 0.120 Uiso 0.550(18) 1 calc PR A 1
C112 C 0.729(3) 0.2643(17) 0.308(2) 0.094(9) Uiso 0.550(18) 1 d PD A 1
H11E H 0.8086 0.2700 0.2716 0.113 Uiso 0.550(18) 1 calc PR A 1
H11F H 0.7393 0.2431 0.3687 0.113 Uiso 0.550(18) 1 calc PR A 1
C110 C 0.553(2) 0.3434(16) 0.2485(15) 0.071(6) Uiso 0.550(18) 1 d PD A 1
H11G H 0.5384 0.3999 0.2047 0.085 Uiso 0.550(18) 1 calc PR A 1
H11H H 0.4759 0.3372 0.2876 0.085 Uiso 0.550(18) 1 calc PR A 1
C123 C 0.705(4) 0.388(3) 0.299(3) 0.127(15) Uiso 0.450(18) 1 d PD A 2
H12A H 0.7651 0.3953 0.3337 0.153 Uiso 0.450(18) 1 calc PR A 2
H12B H 0.6853 0.4505 0.2630 0.153 Uiso 0.450(18) 1 calc PR A 2
C122 C 0.597(4) 0.363(3) 0.357(3) 0.116(13) Uiso 0.450(18) 1 d PD A 2
H12C H 0.6062 0.3557 0.4190 0.139 Uiso 0.450(18) 1 calc PR A 2
H12D H 0.5255 0.4132 0.3488 0.139 Uiso 0.450(18) 1 calc PR A 2
O120 O 0.756(4) 0.306(3) 0.240(3) 0.178(16) Uiso 0.450(18) 1 d PD A 2
C121 C 0.589(7) 0.271(6) 0.328(4) 0.21(3) Uiso 0.450(18) 1 d PD A 2
H12E H 0.5056 0.2741 0.3207 0.258 Uiso 0.450(18) 1 calc PR A 2
H12F H 0.6048 0.2197 0.3762 0.258 Uiso 0.450(18) 1 calc PR A 2
C120 C 0.668(5) 0.237(4) 0.247(4) 0.134(18) Uiso 0.450(18) 1 d PD A 2
H12G H 0.6253 0.2488 0.1968 0.161 Uiso 0.450(18) 1 calc PR A 2
H12H H 0.7057 0.1681 0.2549 0.161 Uiso 0.450(18) 1 calc PR A 2

loop_
_atom_site_aniso_label
_atom_site_aniso_U_11
_atom_site_aniso_U_22
_atom_site_aniso_U_33
_atom_site_aniso_U_23
_atom_site_aniso_U_13
_atom_site_aniso_U_12
Ge1 0.0261(4) 0.0312(4) 0.0262(4) -0.0050(3) -0.0048(3) -0.0021(3)
Ge2 0.0267(4) 0.0319(4) 0.0293(4) -0.0018(3) -0.0027(3) -0.0037(3)
Ge3 0.0270(4) 0.0261(4) 0.0304(4) -0.0015(3) -0.0070(3) -0.0043(3)
Ge4 0.0257(4) 0.0255(4) 0.0265(4) -0.0042(3) -0.0056(3) -0.0023(3)
Br1 0.0458(5) 0.0377(4) 0.0443(5) 0.0051(3) -0.0116(4) -0.0017(4)
Br2 0.0480(5) 0.0370(4) 0.0462(5) -0.0080(3) -0.0027(4) -0.0040(4)
Br3 0.0445(5) 0.0305(4) 0.0463(5) -0.0016(3) -0.0120(4) -0.0106(3)
Br4 0.0376(4) 0.0313(4) 0.0407(4) -0.0003(3) -0.0085(4) -0.0076(3)
Mn1 0.0316(6) 0.0418(6) 0.0324(6) -0.0124(5) -0.0062(5) -0.0056(5)
Mn2 0.0307(6) 0.0352(6) 0.0350(6) 0.0020(5) -0.0010(5) -0.0029(5)
Mn3 0.0284(6) 0.0264(5) 0.0433(7) 0.0007(5) -0.0122(5) -0.0044(4)
Mn4 0.0337(6) 0.0299(6) 0.0365(6) -0.0107(5) -0.0059(5) -0.0026(5)
C1E 0.037(5) 0.061(5) 0.028(4) -0.019(4) -0.007(4) -0.011(4)
C1D 0.041(5) 0.043(5) 0.039(4) -0.018(4) -0.005(4) -0.009(4)
C1C 0.034(4) 0.029(4) 0.051(5) -0.001(3) -0.008(4) -0.010(3)
C1B 0.034(5) 0.057(5) 0.044(5) -0.010(4) -0.008(4) -0.011(4)
C1A 0.053(6) 0.064(6) 0.045(5) -0.015(4) -0.011(5) -0.013(5)
C2E 0.037(5) 0.049(5) 0.043(5) -0.001(4) 0.006(4) -0.005(4)
C2D 0.047(5) 0.043(5) 0.029(4) -0.002(3) 0.004(4) -0.002(4)
C2C 0.027(4) 0.049(5) 0.035(4) 0.006(3) -0.006(3) -0.012(3)
C2B 0.026(4) 0.050(5) 0.049(5) 0.007(4) 0.000(4) -0.008(4)
C2A 0.033(4) 0.042(5) 0.057(5) 0.009(4) -0.001(4) 0.005(4)
C3E 0.035(4) 0.033(4) 0.037(4) -0.004(3) -0.009(4) 0.002(3)
C3D 0.039(5) 0.037(4) 0.053(5) 0.003(4) -0.022(4) -0.001(4)
C3A 0.037(5) 0.039(5) 0.062(6) 0.004(4) -0.013(4) -0.018(4)
C3C 0.039(5) 0.041(4) 0.037(4) -0.003(3) -0.020(4) -0.005(4)
C3B 0.027(4) 0.038(4) 0.063(6) -0.002(4) -0.017(4) -0.007(3)
C4E 0.031(4) 0.040(4) 0.044(5) -0.007(4) -0.001(4) 0.005(3)
C4D 0.038(5) 0.052(5) 0.033(4) -0.016(4) 0.003(4) 0.000(4)
C4C 0.039(5) 0.033(4) 0.037(4) -0.007(3) -0.008(4) -0.006(3)
C4A 0.053(6) 0.046(5) 0.064(6) -0.021(4) -0.013(5) -0.012(4)
C4B 0.046(5) 0.034(4) 0.049(5) -0.013(4) -0.016(4) -0.001(4)
O1D 0.063(4) 0.038(3) 0.065(4) -0.010(3) -0.018(4) -0.001(3)
O1B 0.048(4) 0.062(4) 0.039(3) -0.015(3) 0.003(3) -0.003(3)
O1C 0.032(3) 0.059(4) 0.044(3) -0.013(3) 0.008(3) -0.002(3)
O1E 0.049(4) 0.065(4) 0.045(3) -0.007(3) -0.015(3) 0.011(3)
O1A 0.066(5) 0.100(6) 0.072(5) -0.043(4) -0.012(4) -0.032(5)
O2C 0.052(4) 0.037(3) 0.051(4) -0.008(3) -0.006(3) 0.002(3)
O2B 0.038(4) 0.074(5) 0.064(4) 0.002(4) -0.014(4) -0.010(3)
O2D 0.059(4) 0.058(4) 0.052(4) 0.004(3) -0.024(4) -0.009(3)
O2E 0.052(4) 0.046(4) 0.066(4) -0.010(3) 0.016(4) 0.005(3)
O2A 0.056(4) 0.059(4) 0.066(4) 0.019(3) 0.017(4) -0.010(3)
O3E 0.049(4) 0.038(3) 0.052(4) -0.005(3) -0.013(3) -0.011(3)
O3C 0.049(4) 0.049(4) 0.043(3) -0.001(3) -0.006(3) -0.004(3)
O3B 0.044(4) 0.063(4) 0.066(4) -0.014(3) 0.005(4) -0.015(3)
O3D 0.053(4) 0.032(3) 0.099(5) -0.012(3) -0.036(4) -0.009(3)
O3A 0.047(4) 0.038(3) 0.090(5) 0.028(3) -0.036(4) -0.014(3)
O4C 0.048(4) 0.057(4) 0.045(3) -0.006(3) -0.014(3) -0.012(3)
O4B 0.064(5) 0.044(4) 0.071(4) 0.005(3) -0.016(4) -0.020(3)
O4E 0.043(4) 0.068(5) 0.059(4) -0.014(3) -0.019(4) 0.002(3)
O4A 0.059(5) 0.069(5) 0.095(6) -0.055(4) 0.003(4) 0.002(4)
O4D 0.063(4) 0.057(4) 0.051(4) -0.007(3) 0.010(3) -0.023(3)
O100 0.085(8) 0.172(12) 0.094(7) -0.018(8) -0.008(7) -0.008(7)
C100 0.080(10) 0.101(11) 0.122(13) 0.004(10) 0.012(10) -0.031(8)
C101 0.116(16) 0.25(3) 0.074(10) -0.022(14) -0.025(11) -0.045(17)
C102 0.106(11) 0.062(7) 0.089(9) -0.029(7) -0.011(9) 0.012(7)
C103 0.093(11) 0.124(13) 0.069(8) 0.005(8) -0.018(8) -0.045(10)

loop_
_atom_type_symbol
_atom_type_description
_atom_type_scat_dispersion_real
_atom_type_scat_dispersion_imag
_atom_type_scat_source
C C 0.0033 0.0016 'International Tables Vol C Tables 4.2.6.8 and 6.1.1.4'
H H 0.0000 0.0000 'International Tables Vol C Tables 4.2.6.8 and 6.1.1.4'
O O 0.0106 0.0060 'International Tables Vol C Tables 4.2.6.8 and 6.1.1.4'
Mn Mn 0.3368 0.7283 'International Tables Vol C Tables 4.2.6.8 and 6.1.1.4'
Ge Ge 0.1547 1.8001 'International Tables Vol C Tables 4.2.6.8 and 6.1.1.4'
Br Br -0.2901 2.4595 'International Tables Vol C Tables 4.2.6.8 and 6.1.1.4'

loop_
_geom_angle_atom_site_label_1
_geom_angle_atom_site_label_2
_geom_angle_atom_site_label_3
_geom_angle
_geom_angle_site_symmetry_1
_geom_angle_site_symmetry_3
_geom_angle_publ_flag
Br1 Ge1 Mn1 112.31(5) . . ?
Br1 Ge1 Ge4 100.43(5) . . ?
Mn1 Ge1 Ge4 121.94(5) . . ?
Br1 Ge1 Ge2 100.95(5) . . ?
Mn1 Ge1 Ge2 126.08(5) . . ?
Ge4 Ge1 Ge2 90.18(5) . . ?
Br2 Ge2 Mn2 112.60(5) . . ?
Br2 Ge2 Ge3 101.79(5) . . ?
Mn2 Ge2 Ge3 123.24(5) . . ?
Br2 Ge2 Ge1 99.58(5) . . ?
Mn2 Ge2 Ge1 125.02(5) . . ?
Ge3 Ge2 Ge1 89.60(5) . . ?
Br3 Ge3 Mn3 113.25(5) . . ?
Br3 Ge3 Ge2 102.21(5) . . ?
Mn3 Ge3 Ge2 122.39(5) . . ?
Br3 Ge3 Ge4 100.84(5) . . ?
Mn3 Ge3 Ge4 123.31(5) . . ?
Ge2 Ge3 Ge4 90.32(5) . . ?
Br4 Ge4 Mn4 112.71(5) . . ?
Br4 Ge4 Ge1 99.63(5) . . ?
Mn4 Ge4 Ge1 124.35(5) . . ?
Br4 Ge4 Ge3 98.00(5) . . ?
Mn4 Ge4 Ge3 126.52(5) . . ?
Ge1 Ge4 Ge3 89.64(5) . . ?
C1E Mn1 C1A 90.7(4) . . ?
C1E Mn1 C1B 91.2(4) . . ?
C1A Mn1 C1B 94.9(4) . . ?
C1E Mn1 C1D 178.1(4) . . ?
C1A Mn1 C1D 91.2(4) . . ?
C1B Mn1 C1D 88.8(4) . . ?
C1E Mn1 C1C 89.5(3) . . ?
C1A Mn1 C1C 93.7(4) . . ?
C1B Mn1 C1C 171.3(4) . . ?
C1D Mn1 C1C 90.3(4) . . ?
C1E Mn1 Ge1 88.5(3) . . ?
C1A Mn1 Ge1 177.7(3) . . ?
C1B Mn1 Ge1 87.2(3) . . ?
C1D Mn1 Ge1 89.6(3) . . ?
C1C Mn1 Ge1 84.2(3) . . ?
C2B Mn2 C2A 94.5(4) . . ?
C2B Mn2 C2D 169.7(3) . . ?
C2A Mn2 C2D 95.5(4) . . ?
C2B Mn2 C2E 88.0(4) . . ?
C2A Mn2 C2E 91.8(4) . . ?
C2D Mn2 C2E 89.5(4) . . ?
C2B Mn2 C2C 90.5(4) . . ?
C2A Mn2 C2C 90.0(4) . . ?
C2D Mn2 C2C 91.6(4) . . ?
C2E Mn2 C2C 177.7(4) . . ?
C2B Mn2 Ge2 86.5(2) . . ?
C2A Mn2 Ge2 178.8(3) . . ?
C2D Mn2 Ge2 83.5(2) . . ?
C2E Mn2 Ge2 88.9(2) . . ?
C2C Mn2 Ge2 89.3(2) . . ?
C3B Mn3 C3A 97.4(4) . . ?
C3B Mn3 C3D 87.2(4) . . ?
C3A Mn3 C3D 92.0(4) . . ?
C3B Mn3 C3C 168.7(4) . . ?
C3A Mn3 C3C 93.8(4) . . ?
C3D Mn3 C3C 90.2(4) . . ?
C3B Mn3 C3E 90.2(4) . . ?
C3A Mn3 C3E 88.7(4) . . ?
C3D Mn3 C3E 177.4(4) . . ?
C3C Mn3 C3E 92.3(4) . . ?
C3B Mn3 Ge3 85.8(3) . . ?
C3A Mn3 Ge3 176.8(3) . . ?
C3D Mn3 Ge3 88.6(3) . . ?
C3C Mn3 Ge3 83.1(3) . . ?
C3E Mn3 Ge3 90.8(3) . . ?
C4A Mn4 C4D 89.1(4) . . ?
C4A Mn4 C4C 93.6(4) . . ?
C4D Mn4 C4C 91.0(4) . . ?
C4A Mn4 C4E 92.7(4) . . ?
C4D Mn4 C4E 90.4(4) . . ?
C4C Mn4 C4E 173.6(3) . . ?
C4A Mn4 C4B 95.0(4) . . ?
C4D Mn4 C4B 175.9(4) . . ?
C4C Mn4 C4B 88.3(4) . . ?
C4E Mn4 C4B 89.8(4) . . ?
C4A Mn4 Ge4 176.5(3) . . ?
C4D Mn4 Ge4 87.5(2) . . ?
C4C Mn4 Ge4 87.0(2) . . ?
C4E Mn4 Ge4 86.9(2) . . ?
C4B Mn4 Ge4 88.4(3) . . ?
O1E C1E Mn1 179.3(8) . . ?
O1D C1D Mn1 174.4(8) . . ?
O1C C1C Mn1 178.6(8) . . ?
O1B C1B Mn1 179.3(9) . . ?
O1A C1A Mn1 179.1(10) . . ?
O2E C2E Mn2 176.8(9) . . ?
O2D C2D Mn2 178.3(7) . . ?
O2C C2C Mn2 176.2(7) . . ?
O2B C2B Mn2 178.5(8) . . ?
O2A C2A Mn2 178.7(10) . . ?
O3E C3E Mn3 174.2(7) . . ?
O3D C3D Mn3 176.9(8) . . ?
O3A C3A Mn3 177.6(9) . . ?
O3C C3C Mn3 178.0(8) . . ?
O3B C3B Mn3 179.5(9) . . ?
O4E C4E Mn4 176.7(8) . . ?
O4D C4D Mn4 177.7(8) . . ?
O4C C4C Mn4 175.8(7) . . ?
O4A C4A Mn4 175.0(8) . . ?
O4B C4B Mn4 177.6(8) . . ?
C103 O100 C100 103.6(13) . . ?
O100 C100 C101 111.2(15) . . ?
C100 C101 C102 99.3(14) . . ?
C103 C102 C101 103.4(13) . . ?
O100 C103 C102 112.5(13) . . ?
C113 O110 C110 97.0(18) . . ?
C112 C113 O110 110(2) . . ?
C110 C111 C112 107(2) . . ?
C113 C112 C111 101(2) . . ?
C111 C110 O110 109.0(19) . . ?
C122 C123 O120 109(4) . . ?
C121 C122 C123 101(4) . . ?
C120 O120 C123 111(4) . . ?
C122 C121 C120 120(6) . . ?
C121 C120 O120 97(4) . . ?

loop_
_geom_bond_atom_site_label_1
_geom_bond_atom_site_label_2
_geom_bond_distance
_geom_bond_site_symmetry_2
_geom_bond_publ_flag
Ge1 Br1 2.3908(13) . ?
Ge1 Mn1 2.4859(16) . ?
Ge1 Ge4 2.4889(12) . ?
Ge1 Ge2 2.4946(13) . ?
Ge2 Br2 2.3927(13) . ?
Ge2 Mn2 2.4809(15) . ?
Ge2 Ge3 2.4865(12) . ?
Ge3 Br3 2.3898(12) . ?
Ge3 Mn3 2.4850(17) . ?
Ge3 Ge4 2.4906(13) . ?
Ge4 Br4 2.3946(12) . ?
Ge4 Mn4 2.4795(16) . ?
Mn1 C1E 1.841(10) . ?
Mn1 C1A 1.842(10) . ?
Mn1 C1B 1.863(9) . ?
Mn1 C1D 1.867(10) . ?
Mn1 C1C 1.872(8) . ?
Mn2 C2B 1.841(11) . ?
Mn2 C2A 1.846(8) . ?
Mn2 C2D 1.866(11) . ?
Mn2 C2E 1.870(9) . ?
Mn2 C2C 1.877(9) . ?
Mn3 C3B 1.836(9) . ?
Mn3 C3A 1.852(10) . ?
Mn3 C3D 1.857(9) . ?
Mn3 C3C 1.858(9) . ?
Mn3 C3E 1.874(9) . ?
Mn4 C4A 1.825(10) . ?
Mn4 C4D 1.842(9) . ?
Mn4 C4C 1.857(10) . ?
Mn4 C4E 1.860(11) . ?
Mn4 C4B 1.866(9) . ?
C1E O1E 1.149(11) . ?
C1D O1D 1.142(11) . ?
C1C O1C 1.122(9) . ?
C1B O1B 1.128(10) . ?
C1A O1A 1.145(12) . ?
C2E O2E 1.118(10) . ?
C2D O2D 1.128(11) . ?
C2C O2C 1.138(10) . ?
C2B O2B 1.149(12) . ?
C2A O2A 1.131(10) . ?
C3E O3E 1.137(10) . ?
C3D O3D 1.141(11) . ?
C3A O3A 1.124(11) . ?
C3C O3C 1.138(10) . ?
C3B O3B 1.145(10) . ?
C4E O4E 1.128(11) . ?
C4D O4D 1.148(10) . ?
C4C O4C 1.133(10) . ?
C4A O4A 1.153(11) . ?
C4B O4B 1.136(10) . ?
O100 C103 1.349(18) . ?
O100 C100 1.440(17) . ?
C100 C101 1.48(2) . ?
C101 C102 1.61(2) . ?
C102 C103 1.464(17) . ?
O110 C113 1.48(2) . ?
O110 C110 1.48(2) . ?
C113 C112 1.47(2) . ?
C111 C110 1.47(2) . ?
C111 C112 1.48(2) . ?
C123 C122 1.45(2) . ?
C123 O120 1.49(3) . ?
C122 C121 1.42(8) . ?
O120 C120 1.49(3) . ?
C121 C120 1.46(2) . ?
